data_2010571
loop_
_publ_author_name
'Oguz, Umut'
'McLaughlin, Mark L.'
'Fronczek, Frank R.'

_publ_section_title
;
 2-Nitro-<i>N,N</i>-bis(2-nitrophenylthio)benzenesulfonamide
;
_journal_issue 1
_journal_name_full 'Acta Crystallographica Section C'
_journal_page_first e27
_journal_page_last e28
_journal_paper_doi 10.1107/S0108270199016121
_journal_volume 56
_journal_year 2000
_chemical_formula_moiety 'C18 H12 N4 O8 S3'
_chemical_formula_sum 'C18 H12 N4 O8 S3'
_chemical_formula_weight 508.51
_chemical_name_systematic
;
2-nitro-N,N-bis(2-nitrophenylthio)benzenesulfonamide
;
_space_group_IT_number 14
_symmetry_cell_setting monoclinic
_symmetry_space_group_name_Hall '-P 2yn'
_symmetry_space_group_name_H-M 'P 1 21/n 1'
_cell_angle_alpha 90
_cell_angle_beta 90.63(3)
_cell_angle_gamma 90
_cell_formula_units_Z 4
_cell_length_a 7.670(3)
_cell_length_b 19.766(5)
_cell_length_c 13.759(3)
_cell_measurement_reflns_used 25
_cell_measurement_temperature 100
_cell_measurement_theta_max 18.1
_cell_measurement_theta_min 10.5
_cell_volume 2085.8(11)
_computing_cell_refinement 'CAD-4 Express (Enraf-Nonius, 1994)'
_computing_data_collection 'CAD-4 Express (Enraf-Nonius, 1994)'
_computing_data_reduction 'MolEN (Fair, 1990)'
_computing_publication_material 'CIFGEN in MolEN (Fair, 1990)'
_computing_structure_refinement 'LSFM in MolEN (Fair, 1990)'
_computing_structure_solution 'SIR (Burla et al., 1989)'
_diffrn_ambient_temperature 100
_diffrn_measurement_device 'Enraf-Nonius CAD-4 (with Oxford Cryostream)'
_diffrn_measurement_method \q/2\q
_diffrn_radiation_monochromator graphite
_diffrn_radiation_source 'sealed tube'
_diffrn_radiation_type Mo-K\a
_diffrn_radiation_wavelength .71073
_diffrn_reflns_av_R_equivalents .018
_diffrn_reflns_limit_h_max 9
_diffrn_reflns_limit_h_min 0
_diffrn_reflns_limit_k_max 0
_diffrn_reflns_limit_k_min -25
_diffrn_reflns_limit_l_max 17
_diffrn_reflns_limit_l_min -17
_diffrn_reflns_number 5118
_diffrn_reflns_theta_max 27.5
_diffrn_reflns_theta_min 2.5
_diffrn_standards_decay_% 2.9
_diffrn_standards_interval_time 60
_diffrn_standards_number 3
_exptl_absorpt_coefficient_mu .412
_exptl_absorpt_correction_T_max .882
_exptl_absorpt_correction_T_min .835
_exptl_absorpt_correction_type '\y scan'
_exptl_absorpt_process_details '(North et al., 1968)'
_exptl_crystal_colour yellow
_exptl_crystal_density_diffrn 1.619
_exptl_crystal_density_method none
_exptl_crystal_description prism
_exptl_crystal_F_000 1040
_exptl_crystal_size_max .50
_exptl_crystal_size_mid .33
_exptl_crystal_size_min .32
_refine_diff_density_max .62
_refine_diff_density_min -.37
_refine_ls_extinction_method none
_refine_ls_goodness_of_fit_all 1.320
_refine_ls_goodness_of_fit_ref 1.483
_refine_ls_hydrogen_treatment constr
_refine_ls_matrix_type full
_refine_ls_number_constraints 0
_refine_ls_number_parameters 298
_refine_ls_number_reflns 4775
_refine_ls_number_restraints 0
_refine_ls_R_factor_all .062
_refine_ls_R_factor_gt .038
_refine_ls_shift/su_max .001
_refine_ls_shift/su_mean .000
_refine_ls_structure_factor_coef Fsqd
_refine_ls_weighting_details 'w = 4Fo^2^/[\s^2^(Fo^2^) + 0.0004Fo^4^]'
_refine_ls_weighting_scheme calc
_refine_ls_wR_factor_all .081
_refine_ls_wR_factor_ref .040
_reflns_number_gt 3426
_reflns_number_total 4775
_reflns_threshold_expression I>3\s(I)
_cod_data_source_file qb0136.cif
_cod_data_source_block I
_cod_depositor_comments
;
The following automatic conversions were performed:

'_atom_site_thermal_displace_type' tag value 'Uij' was replaced with
'Uani' value 33 times.

Automatic conversion script
Id: cif_fix_values 1646 2011-03-28 12:23:43Z adriana 

The following automatic conversions were performed:

'_refine_ls_weighting_scheme' value 'w = 4Fo^2^/[\s^2^(Fo^2^) +
0.0004Fo^4^]' was changed to 'calc'. New tag
'_refine_ls_weighting_details' was created. The value of the new tag
was set to 'w = 4Fo^2^/[\s^2^(Fo^2^) + 0.0004Fo^4^]'.

Automatic conversion script
Id: cif_fix_values 3143 2015-03-26 13:38:13Z robertas 
;
_cod_original_sg_symbol_H-M 'P 21/n'
_cod_database_code 2010571
_cod_database_fobs_code 2010571

loop_
_symmetry_equiv_pos_as_xyz
x,y,z
1/2-x,1/2+y,1/2-z
-x,-y,-z
1/2+x,1/2-y,1/2+z

loop_
_atom_site_aniso_label
_atom_site_aniso_U_11
_atom_site_aniso_U_22
_atom_site_aniso_U_33
_atom_site_aniso_U_12
_atom_site_aniso_U_13
_atom_site_aniso_U_23
_atom_site_aniso_type_symbol
S1 .0167(2) .0188(2) .0185(2) -.0015(2) -.0045(2) .0007(2) S
S2 .0147(2) .0239(3) .0185(2) -.0020(2) -.0013(2) -.0044(2) S
S3 .0159(2) .0199(2) .0180(2) -.0027(2) -.0013(2) .0002(2) S
O1 .0159(7) .0239(8) .0306(8) .0008(7) -.0033(6) -.0014(7) O
O2 .0278(8) .0264(8) .0183(7) -.0038(7) -.0073(6) .0027(7) O
O3 .0470(10) .0309(9) .0215(8) -.0100(8) .0045(8) .0072(7) O
O4 .0391(9) .0244(8) .0252(8) -.0015(8) .0065(7) -.0051(7) O
O5 .0319(9) .0255(8) .0345(9) .0042(7) -.0008(7) -.0117(8) O
O6 .0182(7) .0338(9) .0212(7) -.0012(7) -.0005(6) -.0033(7) O
O7 .0366(9) .0440(10) .0174(7) .0080(9) .0003(7) .0038(8) O
O8 .0223(8) .0288(8) .0267(8) -.0049(7) .0011(7) .0049(7) O
N1 .0209(9) .0185(9) .0156(8) .0006(8) -.0018(7) -.0002(7) N
N2 .0206(9) .0310(10) .0174(9) -.0035(9) .0006(7) .0006(8) N
N3 .0211(9) .0270(10) .0189(9) .0028(8) -.0044(7) -.0007(8) N
N4 .0270(10) .0201(9) .0204(9) .0052(8) -.0006(8) .0040(8) N
C1 .0180(10) .0127(9) .0180(10) -.0006(8) -.0054(8) .0021(8) C
C2 .0230(10) .0160(10) .0148(9) .0012(9) -.0016(8) .0017(9) C
C3 .0200(10) .0190(10) .0230(10) -.0029(9) -.0028(9) .0029(9) C
C4 .0230(10) .0210(10) .0220(10) -.0046(9) -.0077(9) .0004(9) C
C5 .0280(10) .0190(10) .0144(9) .0010(10) -.0017(9) .0013(9) C
C6 .0180(10) .0150(10) .0200(10) .0011(9) -.0002(9) .0022(9) C
C7 .0150(10) .0190(10) .0180(10) -.0029(9) -.0040(8) .0019(9) C
C8 .0170(10) .0200(10) .0190(10) .0026(9) -.0011(8) .0025(9) C
C9 .0240(10) .0200(10) .0330(10) -.0010(10) -.0060(10) -.0060(10) C
C10 .0190(10) .0290(10) .0490(10) -.0050(10) -.0060(10) -.0080(10) C
C11 .0150(10) .0330(10) .0450(10) .0010(10) .0020(10) -.0080(10) C
C12 .0200(10) .0220(10) .0270(10) -.0010(10) -.0006(9) -.0070(10) C
C13 .0190(10) .0140(10) .0190(10) .0010(9) -.0036(8) .0002(9) C
C14 .0200(10) .0140(10) .0210(10) .0028(9) -.0013(9) .0013(9) C
C15 .0310(10) .0250(10) .0220(10) .0020(10) -.0070(10) .0030(10) C
C16 .0200(10) .0330(10) .0360(10) -.0010(10) -.0120(10) .0040(10) C
C17 .0170(10) .0330(10) .0330(10) .0020(10) .0010(10) .0050(10) C
C18 .0200(10) .0250(10) .0190(10) .0030(10) -.0005(9) .0018(9) C

loop_
_atom_site_label
_atom_site_fract_x
_atom_site_fract_y
_atom_site_fract_z
_atom_site_U_iso_or_equiv
_atom_site_thermal_displace_type
_atom_site_calc_flag
_atom_site_calc_attached_atom
_atom_site_type_symbol
S1 .66531(7) .29449(3) .70051(4) .0180(2) Uani ? ? S
S2 .54977(7) .42605(3) .77802(4) .0186(2) Uani ? ? S
S3 .64999(7) .40948(3) .56947(4) .0179(2) Uani ? ? S
O1 .8301(2) .28243(8) .65720(10) .0227(8) Uani ? ? O
O2 .6404(2) .28076(8) .80100(10) .0238(8) Uani ? ? O
O3 .2660(2) .20796(9) .82480(10) .0316(9) Uani ? ? O
O4 .2594(2) .31341(8) .78240(10) .0289(9) Uani ? ? O
O5 .5973(2) .60058(8) .95510(10) .0304(9) Uani ? ? O
O6 .4663(2) .51013(8) .90190(10) .0235(8) Uani ? ? O
O7 .5594(2) .41081(9) .26520(10) .0303(9) Uani ? ? O
O8 .7003(2) .44192(8) .39540(10) .0258(8) Uani ? ? O
N1 .6122(2) .37610(9) .68280(10) .0182(9) Uani ? ? N
N2 .2878(2) .25370(10) .76620(10) .0223(9) Uani ? ? N
N3 .5973(2) .54610(10) .91290(10) .0220(9) Uani ? ? N
N4 .5683(2) .41973(9) .35330(10) .0223(9) Uani ? ? N
C1 .5069(3) .25140(10) .63090(10) .0160(10) Uani ? ? C
C2 .3425(3) .23490(10) .66680(10) .0180(10) Uani ? ? C
C3 .2195(3) .20240(10) .6098(2) .0200(10) Uani ? ? C
C4 .2586(3) .18800(10) .5139(2) .0220(10) Uani ? ? C
C5 .4208(3) .20400(10) .47700(10) .0200(10) Uani ? ? C
C6 .5455(3) .23490(10) .5354(2) .0180(10) Uani ? ? C
C7 .7515(3) .46480(10) .81010(10) .0180(10) Uani ? ? C
C8 .7571(3) .52070(10) .8719(2) .0190(10) Uani ? ? C
C9 .9113(3) .55430(10) .8951(2) .0250(10) Uani ? ? C
C10 1.0635(3) .53240(10) .8561(2) .0300(10) Uani ? ? C
C11 1.0631(3) .47670(10) .7954(2) .0280(10) Uani ? ? C
C12 .9106(3) .44310(10) .7724(2) .0230(10) Uani ? ? C
C13 .4407(3) .40060(10) .5136(2) .0170(10) Uani ? ? C
C14 .4195(3) .40450(10) .4126(2) .0180(10) Uani ? ? C
C15 .2593(3) .39440(10) .3671(2) .0260(10) Uani ? ? C
C16 .1151(3) .38140(10) .4217(2) .0290(10) Uani ? ? C
C17 .1320(3) .37780(10) .5217(2) .0270(10) Uani ? ? C
C18 .2921(3) .38730(10) .5671(2) .0220(10) Uani ? ? C
H3 .1098 .1900 .6359 .0267 Uiso calc C3 H
H4 .1736 .1671 .4732 .0289 Uiso calc C4 H
H5 .4466 .1937 .4113 .0268 Uiso calc C5 H
H6 .6575 .2447 .5102 .0236 Uiso calc C6 H
H9 .9104 .5921 .9377 .0331 Uiso calc C9 H
H10 1.1696 .5552 .8705 .0421 Uiso calc C10 H
H11 1.1699 .4612 .7690 .0401 Uiso calc C11 H
H12 .9137 .4048 .7306 .0302 Uiso calc C12 H
H15 .2498 .3965 .2983 .0340 Uiso calc C15 H
H16 .0045 .3750 .3913 .0389 Uiso calc C16 H
H17 .0322 .3687 .5599 .0362 Uiso calc C17 H
H18 .3005 .3846 .6359 .0283 Uiso calc C18 H

loop_
_atom_type_symbol
_atom_type_scat_dispersion_real
_atom_type_scat_dispersion_imag
_atom_type_scat_source
C .002 .002 International_Tables_Vol_IV_Table_2.3.1
H .000 .000 International_Tables_Vol_IV_Table_2.3.1
N .004 .003 International_Tables_Vol_IV_Table_2.3.1
O .008 .006 International_Tables_Vol_IV_Table_2.3.1
S .110 .124 International_Tables_Vol_IV_Table_2.3.1

loop_
_geom_angle_atom_site_label_1
_geom_angle_atom_site_label_2
_geom_angle_atom_site_label_3
_geom_angle
O1 S1 O2 120.26(9)
O1 S1 N1 108.37(9)
O1 S1 C1 107.60(10)
O2 S1 N1 106.76(9)
O2 S1 C1 109.70(10)
N1 S1 C1 102.74(9)
N1 S2 C7 100.85(9)
N1 S3 C13 101.14(9)
S1 N1 S2 120.80(10)
S1 N1 S3 117.10(10)
S2 N1 S3 121.60(10)
O3 N2 O4 124.6(2)
O3 N2 C2 117.7(2)
O4 N2 C2 117.6(2)
O5 N3 O6 124.0(2)
O5 N3 C8 119.7(2)
O6 N3 C8 116.3(2)
O7 N4 O8 123.3(2)
O7 N4 C14 119.6(2)
O8 N4 C14 117.1(2)
S1 C1 C2 122.8(2)
S1 C1 C6 118.4(2)
C2 C1 C6 118.8(2)
N2 C2 C1 122.2(2)
N2 C2 C3 116.3(2)
C1 C2 C3 121.5(2)
C2 C3 C4 118.9(2)
C2 C3 H3 120.6
C4 C3 H3 120.6
C3 C4 C5 120.4(2)
C3 C4 H4 119.8
C5 C4 H4 119.8
C4 C5 C6 120.4(2)
C4 C5 H5 119.8
C6 C5 H5 119.8
C1 C6 C5 120.0(2)
C1 C6 H6 120.0
C5 C6 H6 120.0
S2 C7 C8 120.9(2)
S2 C7 C12 122.4(2)
C8 C7 C12 116.6(2)
N3 C8 C7 119.6(2)
N3 C8 C9 117.8(2)
C7 C8 C9 122.6(2)
C8 C9 C10 119.2(2)
C8 C9 H9 120.4
C10 C9 H9 120.4
C9 C10 C11 119.7(2)
C9 C10 H10 120.1
C11 C10 H10 120.1
C10 C11 C12 121.3(2)
C10 C11 H11 119.4
C12 C11 H11 119.4
C7 C12 C11 120.5(2)
C7 C12 H12 119.7
C11 C12 H12 119.7
S3 C13 C14 121.2(2)
S3 C13 C18 122.1(2)
C14 C13 C18 116.7(2)
N4 C14 C13 119.3(2)
N4 C14 C15 118.5(2)
C13 C14 C15 122.2(2)
C14 C15 C16 119.7(2)
C14 C15 H15 120.1
C16 C15 H15 120.1
C15 C16 C17 119.3(2)
C15 C16 H16 120.4
C17 C16 H16 120.4
C16 C17 C18 121.0(2)
C16 C17 H17 119.5
C18 C17 H17 119.5
C13 C18 C17 121.1(2)
C13 C18 H18 119.5
C17 C18 H18 119.5

loop_
_geom_bond_atom_site_label_1
_geom_bond_atom_site_label_2
_geom_bond_site_symmetry_1
_geom_bond_site_symmetry_2
_geom_bond_distance
_geom_bond_publ_flag
S1 O1 . . 1.423(2) ?
S1 O2 . . 1.424(2) ?
S1 N1 . . 1.681(2) ?
S1 C1 . . 1.758(2) ?
S2 N1 . . 1.712(2) ?
S2 C7 . . 1.777(2) ?
S3 N1 . . 1.721(2) ?
S3 C13 . . 1.781(2) ?
O3 N2 . . 1.224(2) ?
O4 N2 . . 1.220(3) ?
O5 N3 . . 1.224(2) ?
O6 N3 . . 1.239(2) ?
O7 N4 . . 1.225(2) ?
O8 N4 . . 1.241(2) ?
N2 C2 . . 1.482(3) ?
N3 C8 . . 1.445(3) ?
N4 C14 . . 1.443(3) ?
C1 C2 . . 1.397(3) ?
C1 C6 . . 1.389(3) ?
C2 C3 . . 1.380(3) ?
C3 C4 . . 1.386(3) ?
C3 H3 . . .95 ?
C4 C5 . . 1.386(3) ?
C4 H4 . . .95 ?
C5 C6 . . 1.384(3) ?
C5 H5 . . .95 ?
C6 H6 . . .95 ?
C7 C8 . . 1.395(3) ?
C7 C12 . . 1.399(3) ?
C8 C9 . . 1.391(3) ?
C9 C10 . . 1.361(3) ?
C9 H9 . . .95 ?
C10 C11 . . 1.382(4) ?
C10 H10 . . .95 ?
C11 C12 . . 1.378(3) ?
C11 H11 . . .95 ?
C12 H12 . . .95 ?
C13 C14 . . 1.399(3) ?
C13 C18 . . 1.389(3) ?
C14 C15 . . 1.387(3) ?
C15 C16 . . 1.369(3) ?
C15 H15 . . .95 ?
C16 C17 . . 1.382(3) ?
C16 H16 . . .95 ?
C17 C18 . . 1.384(3) ?
C17 H17 . . .95 ?
C18 H18 . . .95 ?

loop_
_geom_torsion_atom_site_label_1
_geom_torsion_atom_site_label_2
_geom_torsion_atom_site_label_3
_geom_torsion_atom_site_label_4
_geom_torsion
O1 S1 N1 S2 -128.90(10)
O1 S1 N1 S3 42.90(10)
O2 S1 N1 S2 1.90(10)
O2 S1 N1 S3 173.80(10)
C1 S1 N1 S2 117.40(10)
C1 S1 N1 S3 -70.80(10)
O1 S1 C1 C2 160.1(2)
O1 S1 C1 C6 -21.7(2)
O2 S1 C1 C2 27.6(2)
O2 S1 C1 C6 -154.2(2)
N1 S1 C1 C2 -85.6(2)
N1 S1 C1 C6 92.6(2)
C7 S2 N1 S1 94.90(10)
C7 S2 N1 S3 -76.60(10)
N1 S2 C7 C8 166.4(2)
N1 S2 C7 C12 -10.9(2)
C13 S3 N1 S1 96.30(10)
C13 S3 N1 S2 -91.90(10)
N1 S3 C13 C14 -162.7(2)
N1 S3 C13 C18 14.9(2)
O3 N2 C2 C1 -112.6(2)
O3 N2 C2 C3 69.8(3)
O4 N2 C2 C1 70.9(3)
O4 N2 C2 C3 -106.6(2)
O5 N3 C8 C7 -169.2(2)
O5 N3 C8 C9 9.8(3)
O6 N3 C8 C7 10.4(3)
O6 N3 C8 C9 -170.6(2)
O7 N4 C14 C13 166.4(2)
O7 N4 C14 C15 -14.0(3)
O8 N4 C14 C13 -14.0(3)
O8 N4 C14 C15 165.7(2)
S1 C1 C2 N2 1.2(3)
S1 C1 C2 C3 178.6(2)
C6 C1 C2 N2 -177.0(2)
C6 C1 C2 C3 .4(3)
S1 C1 C6 C5 -176.8(2)
C2 C1 C6 C5 1.5(3)
N2 C2 C3 C4 175.3(2)
C1 C2 C3 C4 -2.3(3)
C2 C3 C4 C5 2.2(3)
C3 C4 C5 C6 -.4(3)
C4 C5 C6 C1 -1.5(3)
S2 C7 C8 N3 2.1(3)
S2 C7 C8 C9 -176.9(2)
C12 C7 C8 N3 179.6(2)
C12 C7 C8 C9 .6(3)
S2 C7 C12 C11 176.7(2)
C8 C7 C12 C11 -.7(3)
N3 C8 C9 C10 -178.8(2)
C7 C8 C9 C10 .3(3)
C8 C9 C10 C11 -.9(4)
C9 C10 C11 C12 .8(4)
C10 C11 C12 C7 .1(4)
S3 C13 C14 N4 -3.6(3)
S3 C13 C14 C15 176.7(2)
C18 C13 C14 N4 178.6(2)
C18 C13 C14 C15 -1.0(3)
S3 C13 C18 C17 -177.3(2)
C14 C13 C18 C17 .5(3)
N4 C14 C15 C16 -178.5(2)
C13 C14 C15 C16 1.2(3)
C14 C15 C16 C17 -.7(4)
C15 C16 C17 C18 .1(4)
C16 C17 C18 C13 .0(5)
